data_7216035
loop_
_publ_author_name
'Althoff, Gerhard'
'Ruiz, Jos\'e'
'Rodr\'iguez, Venancio'
'L\'opez, Gregorio'
'P\'erez, Jos\'e'
'Janiak, Christoph'

_publ_section_title
;
 Can a single C--H&#x22EF;F--C hydrogen bond make a difference? Assessing the 
 H&#x22EF;F bond strength from 2-D ^1^H-^19^F CP/MAS NMR
;
_journal_coden_ASTM CRECF4
_journal_issue 9
_journal_name_full CrystEngComm
_journal_page_first 662
_journal_page_last 665
_journal_paper_doi 10.1039/b610718b
_journal_volume 8
_journal_year 2006
_chemical_formula_moiety '[Pd(\h^5^-C5H5)(C6F5){P(C6H5)3}]'
_chemical_formula_sum 'C29 H20 F5 P Pd'
_chemical_formula_weight 600.82
_chemical_name_systematic
;
\h^5^-cyclopentadienyl(pentafluorophenyl)(triphenylphosphane)palladium(II)
;
_space_group_IT_number 61
_symmetry_cell_setting orthorhombic
_symmetry_space_group_name_Hall '-P 2ac 2ab'
_symmetry_space_group_name_H-M 'P b c a'
_atom_sites_solution_hydrogens geom
_atom_sites_solution_primary direct
_atom_sites_solution_secondary difmap
_audit_creation_method SHELXL-97
_cell_angle_alpha 90.00
_cell_angle_beta 90.00
_cell_angle_gamma 90.00
_cell_formula_units_Z 16
_cell_length_a 15.1813(6)
_cell_length_b 17.6908(7)
_cell_length_c 35.4575(14)
_cell_measurement_temperature 100(2)
_cell_volume 9522.8(7)
_computing_cell_refinement SMART
_computing_data_collection 'SMART (Bruker 1997)'
_computing_data_reduction 'SAINT (Bruker 1997)'
_computing_structure_refinement 'SHELXL-97 (Sheldrick, 1997)'
_computing_structure_solution 'SHELXS-97 (Sheldrick, 1990)'
_diffrn_ambient_temperature 100(2)
_diffrn_measured_fraction_theta_full 0.000
_diffrn_measured_fraction_theta_max 0.968
_diffrn_measurement_device_type 'Bruker Smart CCD diffractometer'
_diffrn_measurement_method '\w scans'
_diffrn_radiation_monochromator graphite
_diffrn_radiation_source 'fine-focus sealed tube'
_diffrn_radiation_type MoK\a
_diffrn_radiation_wavelength 0.71073
_diffrn_reflns_av_R_equivalents 0.0306
_diffrn_reflns_av_sigmaI/netI 0.0173
_diffrn_reflns_limit_h_max 20
_diffrn_reflns_limit_h_min -19
_diffrn_reflns_limit_k_max 23
_diffrn_reflns_limit_k_min -23
_diffrn_reflns_limit_l_max 46
_diffrn_reflns_limit_l_min -46
_diffrn_reflns_number 106575
_diffrn_reflns_theta_full 0.50
_diffrn_reflns_theta_max 28.21
_diffrn_reflns_theta_min 1.77
_exptl_absorpt_coefficient_mu 0.903
_exptl_absorpt_correction_T_max 0.8401
_exptl_absorpt_correction_T_min 0.6610
_exptl_absorpt_correction_type multi-scan
_exptl_absorpt_process_details SADABS
_exptl_crystal_colour 'red to redish-pink'
_exptl_crystal_density_diffrn 1.676
_exptl_crystal_density_method 'not measured'
_exptl_crystal_description block
_exptl_crystal_F_000 4800
_exptl_crystal_size_max 0.50
_exptl_crystal_size_mid 0.35
_exptl_crystal_size_min 0.20
_refine_diff_density_max 0.644
_refine_diff_density_min -0.427
_refine_diff_density_rms 0.083
_refine_ls_extinction_method none
_refine_ls_goodness_of_fit_ref 0.821
_refine_ls_hydrogen_treatment noref
_refine_ls_matrix_type full
_refine_ls_number_parameters 649
_refine_ls_number_reflns 11357
_refine_ls_number_restraints 0
_refine_ls_restrained_S_all 0.821
_refine_ls_R_factor_all 0.0389
_refine_ls_R_factor_gt 0.0350
_refine_ls_shift/su_max 0.001
_refine_ls_shift/su_mean 0.000
_refine_ls_structure_factor_coef Fsqd
_refine_ls_weighting_details 'calc w=1/[\s^2^(Fo^2^)+(0.0556P)^2^+33.9191P] where P=(Fo^2^+2Fc^2^)/3'
_refine_ls_weighting_scheme calc
_refine_ls_wR_factor_gt 0.0896
_refine_ls_wR_factor_ref 0.0931
_reflns_number_gt 10513
_reflns_number_total 11357
_reflns_threshold_expression >2sigma(I)
_cod_data_source_file b610718b.txt
_cod_data_source_block vrr731s
_cod_duplicate_entry 7203598
_cod_depositor_comments
;
The following automatic conversions were performed:

'_exptl_absorpt_correction_type' value 'Multi-scan' changed to
'multi-scan' according to
/usr/data/users/saulius/automatic-downloads/retrospective/RSC/lib/dictionaries/cif_core.dic
dictionary named 'cif_core.dic' version 2.4.2 from 2011-04-26.

Automatic conversion script
Id: cif_fix_values 2281 2013-09-26 08:29:07Z andrius 

 Updated bibliographical information.

 Antanas Vaitkus,
 2019-09-17

 Marked entry as a duplicate of entry 7203598.

 Antanas Vaitkus,
 2019-09-17
;
_cod_original_sg_symbol_H-M Pbca
_cod_database_code 7216035

loop_
_symmetry_equiv_pos_as_xyz
'x, y, z'
'-x+1/2, -y, z+1/2'
'x+1/2, -y+1/2, -z'
'-x, y+1/2, -z+1/2'
'-x, -y, -z'
'x-1/2, y, -z-1/2'
'-x-1/2, y-1/2, z'
'x, -y-1/2, z-1/2'

loop_
_atom_site_label
_atom_site_type_symbol
_atom_site_fract_x
_atom_site_fract_y
_atom_site_fract_z
_atom_site_U_iso_or_equiv
_atom_site_adp_type
_atom_site_occupancy
_atom_site_symmetry_multiplicity
_atom_site_calc_flag
_atom_site_refinement_flags
F6 F 0.45215(10) -0.30425(9) 0.14317(4) 0.0218(3) Uani 1 1 d .
F7 F 0.36183(10) -0.42328(9) 0.11625(4) 0.0231(3) Uani 1 1 d .
F10 F 0.62674(10) -0.30469(8) 0.03204(4) 0.0220(3) Uani 1 1 d .
F5 F 0.37157(11) 0.20111(9) 0.22170(5) 0.0240(3) Uani 1 1 d .
F1 F 0.55416(11) 0.18398(10) 0.11332(4) 0.0267(3) Uani 1 1 d .
F2 F 0.63210(11) 0.06186(10) 0.14261(5) 0.0299(4) Uani 1 1 d .
F8 F 0.40085(10) -0.48302(8) 0.04838(5) 0.0234(3) Uani 1 1 d .
F3 F 0.58048(11) 0.00675(9) 0.21050(5) 0.0307(4) Uani 1 1 d .
F4 F 0.45298(11) 0.08009(10) 0.25071(5) 0.0307(4) Uani 1 1 d .
F9 F 0.53109(11) -0.42019(9) 0.00518(4) 0.0263(3) Uani 1 1 d .
C29 C 0.30483(17) 0.35917(15) 0.10593(7) 0.0217(5) Uani 1 1 d .
H29 H 0.3124 0.4123 0.1080 0.026 Uiso 1 1 calc R
C27 C 0.26273(18) 0.23852(16) 0.11952(8) 0.0250(5) Uani 1 1 d .
H27 H 0.2358 0.1958 0.1309 0.030 Uiso 1 1 calc R
C54 C 0.71465(19) -0.13813(15) 0.13823(8) 0.0275(6) Uani 1 1 d .
H54 H 0.7168 -0.0863 0.1313 0.033 Uiso 1 1 calc R
C28 C 0.24682(17) 0.31391(16) 0.12859(7) 0.0233(5) Uani 1 1 d .
H28 H 0.2053 0.3320 0.1465 0.028 Uiso 1 1 calc R
C26 C 0.32802(18) 0.23688(16) 0.08938(8) 0.0253(6) Uani 1 1 d .
H26 H 0.3519 0.1926 0.0782 0.030 Uiso 1 1 calc R
C58 C 0.76209(17) -0.19740(19) 0.12069(8) 0.0289(6) Uani 1 1 d .
H58 H 0.8064 -0.1921 0.1020 0.035 Uiso 1 1 calc R
C55 C 0.66325(18) -0.16936(19) 0.16789(8) 0.0308(6) Uani 1 1 d .
H55 H 0.6301 -0.1418 0.1860 0.037 Uiso 1 1 calc R
C25 C 0.34963(18) 0.31083(16) 0.07959(7) 0.0233(5) Uani 1 1 d .
H25 H 0.3867 0.3263 0.0594 0.028 Uiso 1 1 calc R
C57 C 0.7316(2) -0.26478(17) 0.13607(9) 0.0360(7) Uani 1 1 d .
H57 H 0.7484 -0.3141 0.1283 0.043 Uiso 1 1 calc R
C56 C 0.67025(19) -0.2470(2) 0.16570(9) 0.0361(8) Uani 1 1 d .
H56 H 0.6399 -0.2825 0.1811 0.043 Uiso 1 1 calc R
Pd1 Pd 0.395034(11) 0.287080(9) 0.142572(5) 0.01353(6) Uani 1 1 d .
Pd2 Pd 0.611712(11) -0.208913(9) 0.107909(5) 0.01287(6) Uani 1 1 d .
P1 P 0.46595(4) 0.37170(3) 0.177972(16) 0.01300(11) Uani 1 1 d .
P2 P 0.53925(4) -0.12852(3) 0.070204(16) 0.01283(11) Uani 1 1 d .
C1 C 0.45921(16) 0.19838(13) 0.16606(7) 0.0159(4) Uani 1 1 d .
C7 C 0.38613(15) 0.43537(13) 0.19964(7) 0.0151(4) Uani 1 1 d .
C30 C 0.54263(16) -0.29837(13) 0.08834(7) 0.0153(4) Uani 1 1 d .
C42 C 0.61734(15) -0.06653(13) 0.04651(7) 0.0151(4) Uani 1 1 d .
C13 C 0.53300(15) 0.33548(13) 0.21661(6) 0.0143(4) Uani 1 1 d .
C50 C 0.33989(17) 0.02177(14) 0.09152(8) 0.0222(5) Uani 1 1 d .
H50 H 0.3002 0.0523 0.0775 0.027 Uiso 1 1 calc R
C36 C 0.47361(15) -0.17266(13) 0.03307(6) 0.0148(4) Uani 1 1 d .
C2 C 0.52629(16) 0.16062(14) 0.14782(7) 0.0179(5) Uani 1 1 d .
C14 C 0.61153(15) 0.29786(14) 0.20783(7) 0.0176(5) Uani 1 1 d .
H14 H 0.6307 0.2949 0.1824 0.021 Uiso 1 1 calc R
C15 C 0.66135(17) 0.26497(15) 0.23619(7) 0.0200(5) Uani 1 1 d .
H15 H 0.7145 0.2395 0.2300 0.024 Uiso 1 1 calc R
C48 C 0.46026(15) -0.06702(13) 0.09349(7) 0.0148(4) Uani 1 1 d .
C37 C 0.39151(15) -0.20318(13) 0.04313(7) 0.0165(5) Uani 1 1 d .
H37 H 0.3682 -0.1945 0.0676 0.020 Uiso 1 1 calc R
C52 C 0.39378(17) -0.02259(15) 0.15139(8) 0.0219(5) Uani 1 1 d .
H52 H 0.3905 -0.0232 0.1781 0.026 Uiso 1 1 calc R
C31 C 0.47480(16) -0.33109(13) 0.10863(6) 0.0154(4) Uani 1 1 d .
C5 C 0.47822(17) 0.10699(14) 0.21691(7) 0.0202(5) Uani 1 1 d .
C53 C 0.45622(16) -0.06643(14) 0.13282(7) 0.0171(5) Uani 1 1 d .
H53 H 0.4964 -0.0962 0.1470 0.021 Uiso 1 1 calc R
C49 C 0.40108(16) -0.02268(14) 0.07282(7) 0.0189(5) Uani 1 1 d .
H49 H 0.4029 -0.0231 0.0460 0.023 Uiso 1 1 calc R
C35 C 0.56005(16) -0.33122(13) 0.05378(7) 0.0168(5) Uani 1 1 d .
C47 C 0.61152(16) 0.01213(14) 0.04704(7) 0.0183(5) Uani 1 1 d .
H47 H 0.5634 0.0360 0.0594 0.022 Uiso 1 1 calc R
C18 C 0.50646(17) 0.33989(14) 0.25414(7) 0.0197(5) Uani 1 1 d .
H18 H 0.4539 0.3660 0.2605 0.024 Uiso 1 1 calc R
C33 C 0.44559(16) -0.42222(13) 0.06061(7) 0.0172(5) Uani 1 1 d .
C43 C 0.68909(16) -0.10058(14) 0.02839(7) 0.0185(5) Uani 1 1 d .
H43 H 0.6946 -0.1541 0.0286 0.022 Uiso 1 1 calc R
C16 C 0.63410(18) 0.26899(14) 0.27344(7) 0.0199(5) Uani 1 1 d .
H16 H 0.6685 0.2463 0.2928 0.024 Uiso 1 1 calc R
C6 C 0.43692(16) 0.16908(14) 0.20102(7) 0.0174(5) Uani 1 1 d .
C44 C 0.75220(16) -0.05706(15) 0.01019(7) 0.0209(5) Uani 1 1 d .
H44 H 0.7996 -0.0808 -0.0027 0.025 Uiso 1 1 calc R
C9 C 0.25203(17) 0.44881(16) 0.23615(7) 0.0230(5) Uani 1 1 d .
H9 H 0.2050 0.4266 0.2499 0.028 Uiso 1 1 calc R
C12 C 0.39111(16) 0.51389(14) 0.19666(7) 0.0192(5) Uani 1 1 d .
H12 H 0.4387 0.5365 0.1834 0.023 Uiso 1 1 calc R
C10 C 0.25781(18) 0.52688(16) 0.23297(7) 0.0242(6) Uani 1 1 d .
H10 H 0.2146 0.5582 0.2444 0.029 Uiso 1 1 calc R
C34 C 0.51210(16) -0.39089(14) 0.03919(7) 0.0181(5) Uani 1 1 d .
C39 C 0.37866(18) -0.25933(15) -0.01860(7) 0.0214(5) Uani 1 1 d .
H39 H 0.3470 -0.2897 -0.0360 0.026 Uiso 1 1 calc R
C45 C 0.74596(17) 0.02152(15) 0.01083(7) 0.0213(5) Uani 1 1 d .
H45 H 0.7892 0.0515 -0.0014 0.026 Uiso 1 1 calc R
C41 C 0.50582(16) -0.18452(14) -0.00315(7) 0.0170(5) Uani 1 1 d .
H41 H 0.5604 -0.1627 -0.0105 0.020 Uiso 1 1 calc R
C3 C 0.56868(16) 0.09764(14) 0.16247(7) 0.0202(5) Uani 1 1 d .
C32 C 0.42642(15) -0.39214(13) 0.09549(7) 0.0168(5) Uani 1 1 d .
C51 C 0.33641(16) 0.02189(14) 0.13075(8) 0.0218(5) Uani 1 1 d .
H51 H 0.2945 0.0526 0.1434 0.026 Uiso 1 1 calc R
C38 C 0.34450(17) -0.24599(14) 0.01732(7) 0.0195(5) Uani 1 1 d .
H38 H 0.2888 -0.2663 0.0241 0.023 Uiso 1 1 calc R
C46 C 0.67583(17) 0.05579(14) 0.02959(7) 0.0208(5) Uani 1 1 d .
H46 H 0.6719 0.1094 0.0304 0.025 Uiso 1 1 calc R
C8 C 0.31512(16) 0.40327(14) 0.21912(7) 0.0196(5) Uani 1 1 d .
H8 H 0.3100 0.3498 0.2207 0.023 Uiso 1 1 calc R
C11 C 0.32674(18) 0.55908(14) 0.21301(8) 0.0241(5) Uani 1 1 d .
H11 H 0.3300 0.6125 0.2105 0.029 Uiso 1 1 calc R
C4 C 0.54415(17) 0.07061(14) 0.19708(7) 0.0212(5) Uani 1 1 d .
C17 C 0.55673(19) 0.30613(15) 0.28241(7) 0.0237(5) Uani 1 1 d .
H17 H 0.5378 0.3086 0.3079 0.028 Uiso 1 1 calc R
C40 C 0.45861(17) -0.22823(15) -0.02876(7) 0.0202(5) Uani 1 1 d .
H40 H 0.4815 -0.2367 -0.0533 0.024 Uiso 1 1 calc R
C19 C 0.54264(15) 0.43208(13) 0.15229(7) 0.0154(4) Uani 1 1 d .
C20 C 0.59789(16) 0.48165(14) 0.17160(8) 0.0200(5) Uani 1 1 d .
H20 H 0.5966 0.4834 0.1984 0.024 Uiso 1 1 calc R
C24 C 0.54650(16) 0.42848(14) 0.11302(7) 0.0184(5) Uani 1 1 d .
H24 H 0.5096 0.3943 0.0997 0.022 Uiso 1 1 calc R
C23 C 0.60442(16) 0.47493(15) 0.09337(7) 0.0215(5) Uani 1 1 d .
H23 H 0.6072 0.4723 0.0666 0.026 Uiso 1 1 calc R
C22 C 0.65811(17) 0.52503(15) 0.11266(8) 0.0240(5) Uani 1 1 d .
H22 H 0.6972 0.5570 0.0991 0.029 Uiso 1 1 calc R
C21 C 0.65478(17) 0.52849(15) 0.15182(8) 0.0242(5) Uani 1 1 d .
H21 H 0.6915 0.5630 0.1650 0.029 Uiso 1 1 calc R

loop_
_atom_site_aniso_label
_atom_site_aniso_U_11
_atom_site_aniso_U_22
_atom_site_aniso_U_33
_atom_site_aniso_U_23
_atom_site_aniso_U_13
_atom_site_aniso_U_12
F6 0.0244(8) 0.0251(7) 0.0158(7) -0.0051(6) 0.0030(6) -0.0062(6)
F7 0.0198(7) 0.0243(8) 0.0254(8) 0.0012(6) 0.0015(6) -0.0073(6)
F10 0.0229(7) 0.0209(7) 0.0222(7) -0.0014(6) 0.0064(6) -0.0015(6)
F5 0.0234(7) 0.0262(8) 0.0225(8) 0.0018(6) 0.0053(6) 0.0029(6)
F1 0.0287(8) 0.0329(9) 0.0185(7) 0.0052(6) 0.0054(6) 0.0084(7)
F2 0.0261(8) 0.0309(9) 0.0326(9) -0.0045(7) -0.0005(7) 0.0133(7)
F8 0.0241(8) 0.0180(7) 0.0283(8) -0.0066(6) -0.0064(6) -0.0039(6)
F3 0.0342(9) 0.0211(8) 0.0368(9) 0.0093(7) -0.0120(7) 0.0063(7)
F4 0.0291(8) 0.0372(9) 0.0259(8) 0.0173(7) -0.0007(7) -0.0017(7)
F9 0.0330(9) 0.0241(8) 0.0219(8) -0.0107(6) 0.0040(7) 0.0008(7)
C29 0.0233(12) 0.0197(12) 0.0222(12) 0.0011(9) -0.0092(10) 0.0059(10)
C27 0.0211(12) 0.0263(13) 0.0276(13) 0.0032(11) -0.0098(11) -0.0044(10)
C54 0.0336(15) 0.0173(12) 0.0316(14) 0.0014(10) -0.0163(12) -0.0084(11)
C28 0.0173(11) 0.0299(13) 0.0227(12) 0.0015(10) -0.0037(10) 0.0058(10)
C26 0.0255(13) 0.0246(13) 0.0258(13) -0.0080(11) -0.0091(11) 0.0044(11)
C58 0.0125(11) 0.0549(18) 0.0194(12) -0.0030(12) -0.0026(10) -0.0064(12)
C55 0.0206(13) 0.0517(18) 0.0202(13) -0.0098(12) -0.0055(10) 0.0039(12)
C25 0.0262(13) 0.0276(13) 0.0160(11) 0.0014(10) -0.0075(10) 0.0027(11)
C57 0.0359(16) 0.0250(14) 0.0470(18) -0.0085(13) -0.0280(14) 0.0083(12)
C56 0.0238(14) 0.0483(18) 0.0362(16) 0.0242(14) -0.0156(12) -0.0143(13)
Pd1 0.01471(10) 0.01183(9) 0.01404(9) 0.00001(6) -0.00206(6) 0.00141(6)
Pd2 0.01296(9) 0.01168(9) 0.01396(9) 0.00030(6) -0.00137(6) -0.00111(6)
P1 0.0134(3) 0.0122(3) 0.0134(3) 0.0007(2) 0.0007(2) 0.0003(2)
P2 0.0123(3) 0.0126(3) 0.0136(3) 0.0000(2) 0.0008(2) 0.0004(2)
C1 0.0160(11) 0.0120(10) 0.0198(11) 0.0011(8) -0.0062(9) -0.0005(8)
C7 0.0135(10) 0.0153(11) 0.0165(11) -0.0032(9) -0.0018(8) 0.0017(8)
C30 0.0165(11) 0.0130(10) 0.0165(11) 0.0001(8) -0.0021(9) 0.0010(8)
C42 0.0131(10) 0.0171(11) 0.0150(10) 0.0050(9) -0.0002(8) -0.0010(8)
C13 0.0155(10) 0.0137(10) 0.0137(10) 0.0006(8) -0.0014(8) -0.0024(8)
C50 0.0174(12) 0.0174(11) 0.0320(14) -0.0015(10) -0.0022(10) 0.0028(9)
C36 0.0158(10) 0.0134(10) 0.0152(10) 0.0008(8) -0.0014(8) 0.0013(8)
C2 0.0187(11) 0.0191(11) 0.0161(11) -0.0003(9) -0.0031(9) 0.0008(9)
C14 0.0173(11) 0.0199(11) 0.0154(11) 0.0016(9) 0.0013(9) 0.0001(9)
C15 0.0155(11) 0.0206(12) 0.0239(12) 0.0018(9) -0.0002(9) 0.0009(10)
C48 0.0122(10) 0.0136(10) 0.0185(11) -0.0020(8) 0.0021(8) -0.0007(8)
C37 0.0172(11) 0.0166(11) 0.0159(11) -0.0002(9) 0.0025(9) 0.0001(9)
C52 0.0214(12) 0.0248(13) 0.0196(12) -0.0068(10) 0.0033(9) -0.0051(10)
C31 0.0179(11) 0.0156(10) 0.0125(10) -0.0013(8) -0.0023(8) 0.0005(9)
C5 0.0207(12) 0.0211(12) 0.0188(12) 0.0064(9) -0.0044(9) -0.0064(10)
C53 0.0156(11) 0.0177(11) 0.0180(11) -0.0019(9) -0.0002(9) -0.0007(9)
C49 0.0180(11) 0.0192(11) 0.0194(12) -0.0004(9) -0.0002(9) 0.0012(9)
C35 0.0172(11) 0.0136(10) 0.0196(11) 0.0028(9) 0.0003(9) 0.0030(9)
C47 0.0169(11) 0.0193(12) 0.0186(11) 0.0012(9) 0.0005(9) 0.0012(9)
C18 0.0233(12) 0.0187(11) 0.0170(11) -0.0006(9) 0.0038(9) 0.0055(10)
C33 0.0169(11) 0.0124(10) 0.0222(12) -0.0012(9) -0.0063(9) 0.0011(9)
C43 0.0175(11) 0.0155(11) 0.0225(12) 0.0012(9) 0.0023(9) 0.0007(9)
C16 0.0257(13) 0.0163(11) 0.0177(11) 0.0020(9) -0.0056(10) -0.0009(10)
C6 0.0157(11) 0.0175(11) 0.0189(11) -0.0011(9) 0.0002(9) -0.0018(9)
C44 0.0148(11) 0.0249(12) 0.0230(12) 0.0023(10) 0.0035(10) 0.0004(10)
C9 0.0162(12) 0.0272(13) 0.0256(13) -0.0055(10) 0.0027(10) -0.0001(10)
C12 0.0212(12) 0.0182(12) 0.0182(12) 0.0024(9) -0.0027(9) 0.0009(9)
C10 0.0212(13) 0.0270(13) 0.0245(13) -0.0071(10) -0.0030(10) 0.0080(11)
C34 0.0212(12) 0.0173(11) 0.0159(11) -0.0038(9) -0.0014(9) 0.0041(9)
C39 0.0245(13) 0.0229(12) 0.0168(12) -0.0032(10) -0.0055(10) -0.0005(10)
C45 0.0184(12) 0.0235(12) 0.0220(12) 0.0062(10) 0.0005(10) -0.0053(10)
C41 0.0143(10) 0.0189(11) 0.0179(11) 0.0034(9) 0.0002(9) 0.0017(9)
C3 0.0165(11) 0.0188(11) 0.0251(12) -0.0044(10) -0.0035(10) 0.0031(9)
C32 0.0149(11) 0.0152(11) 0.0203(11) 0.0021(9) -0.0016(9) -0.0007(9)
C51 0.0149(11) 0.0194(12) 0.0312(13) -0.0105(10) 0.0025(10) 0.0002(9)
C38 0.0185(12) 0.0195(12) 0.0204(12) 0.0000(9) -0.0006(9) -0.0022(9)
C46 0.0221(12) 0.0185(11) 0.0218(12) 0.0052(9) -0.0026(10) -0.0021(10)
C8 0.0184(11) 0.0181(11) 0.0223(12) -0.0024(9) 0.0005(9) -0.0020(9)
C11 0.0297(14) 0.0156(11) 0.0270(13) -0.0013(10) -0.0029(11) 0.0055(10)
C4 0.0201(12) 0.0161(11) 0.0273(13) 0.0022(10) -0.0103(10) 0.0017(9)
C17 0.0357(15) 0.0218(12) 0.0137(11) -0.0004(9) 0.0009(10) 0.0046(11)
C40 0.0227(12) 0.0247(12) 0.0133(11) -0.0004(9) 0.0010(9) 0.0036(10)
C19 0.0147(10) 0.0133(10) 0.0182(11) 0.0033(8) 0.0027(9) 0.0004(8)
C20 0.0173(11) 0.0191(12) 0.0236(13) 0.0013(10) 0.0004(9) -0.0002(9)
C24 0.0187(11) 0.0173(11) 0.0194(11) 0.0021(9) 0.0003(9) 0.0039(9)
C23 0.0223(12) 0.0230(12) 0.0191(12) 0.0078(10) 0.0063(9) 0.0082(10)
C22 0.0187(12) 0.0191(12) 0.0343(14) 0.0110(11) 0.0077(10) 0.0023(10)
C21 0.0197(12) 0.0183(12) 0.0346(14) 0.0034(10) 0.0007(11) -0.0013(10)

loop_
_atom_type_symbol
_atom_type_description
_atom_type_scat_dispersion_real
_atom_type_scat_dispersion_imag
_atom_type_scat_source
C C 0.0033 0.0016 'International Tables Vol C Tables 4.2.6.8 and 6.1.1.4'
H H 0.0000 0.0000 'International Tables Vol C Tables 4.2.6.8 and 6.1.1.4'
F F 0.0171 0.0103 'International Tables Vol C Tables 4.2.6.8 and 6.1.1.4'
P P 0.1023 0.0942 'International Tables Vol C Tables 4.2.6.8 and 6.1.1.4'
Pd Pd -0.9988 1.0072 'International Tables Vol C Tables 4.2.6.8 and 6.1.1.4'

loop_
_geom_angle_atom_site_label_1
_geom_angle_atom_site_label_2
_geom_angle_atom_site_label_3
_geom_angle
C28 C29 C25 108.8(2)
C28 C29 Pd1 74.78(14)
C25 C29 Pd1 75.71(14)
C28 C27 C26 107.8(2)
C28 C27 Pd1 73.49(15)
C26 C27 Pd1 71.26(15)
C58 C54 C55 108.4(3)
C58 C54 Pd2 74.57(15)
C55 C54 Pd2 76.02(16)
C27 C28 C29 107.4(2)
C27 C28 Pd1 71.91(15)
C29 C28 Pd1 69.13(14)
C25 C26 C27 108.9(2)
C25 C26 Pd1 74.91(15)
C27 C26 Pd1 72.21(14)
C57 C58 C54 107.1(3)
C57 C58 Pd2 71.11(16)
C54 C58 Pd2 69.68(15)
C56 C55 C54 107.6(3)
C56 C55 Pd2 71.41(17)
C54 C55 Pd2 68.42(15)
C26 C25 C29 106.6(2)
C26 C25 Pd1 70.60(15)
C29 C25 Pd1 68.38(13)
C58 C57 C56 108.3(3)
C58 C57 Pd2 74.01(16)
C56 C57 Pd2 73.18(16)
C55 C56 C57 108.0(3)
C55 C56 Pd2 74.49(16)
C57 C56 Pd2 70.64(16)
C1 Pd1 P1 93.23(7)
C1 Pd1 C29 163.14(9)
P1 Pd1 C29 103.61(7)
C1 Pd1 C26 104.39(10)
P1 Pd1 C26 157.84(7)
C29 Pd1 C26 59.14(9)
C1 Pd1 C27 105.83(9)
P1 Pd1 C27 149.32(7)
C29 Pd1 C27 59.25(10)
C26 Pd1 C27 36.53(10)
C1 Pd1 C28 134.65(10)
P1 Pd1 C28 116.42(7)
C29 Pd1 C28 36.09(9)
C26 Pd1 C28 59.09(9)
C27 Pd1 C28 34.59(10)
C1 Pd1 C25 131.54(10)
P1 Pd1 C25 123.41(7)
C29 Pd1 C25 35.92(9)
C26 Pd1 C25 34.49(10)
C27 Pd1 C25 59.05(10)
C28 Pd1 C25 59.23(9)
C30 Pd2 P2 92.14(7)
C30 Pd2 C54 161.89(10)
P2 Pd2 C54 105.67(7)
C30 Pd2 C57 102.90(10)
P2 Pd2 C57 157.02(9)
C54 Pd2 C57 59.14(10)
C30 Pd2 C56 105.85(10)
P2 Pd2 C56 153.43(10)
C54 Pd2 C56 58.78(10)
C57 Pd2 C56 36.18(12)
C30 Pd2 C58 129.93(10)
P2 Pd2 C58 122.70(8)
C54 Pd2 C58 35.75(11)
C57 Pd2 C58 34.89(11)
C56 Pd2 C58 58.84(10)
C30 Pd2 C55 135.23(11)
P2 Pd2 C55 120.65(8)
C54 Pd2 C55 35.56(11)
C57 Pd2 C55 58.41(11)
C56 Pd2 C55 34.09(12)
C58 Pd2 C55 58.53(10)
C13 P1 C19 102.98(11)
C13 P1 C7 105.74(11)
C19 P1 C7 105.82(11)
C13 P1 Pd1 117.16(8)
C19 P1 Pd1 114.85(8)
C7 P1 Pd1 109.32(8)
C48 P2 C42 106.19(11)
C48 P2 C36 102.91(11)
C42 P2 C36 106.27(11)
C48 P2 Pd2 115.65(8)
C42 P2 Pd2 109.76(8)
C36 P2 Pd2 115.25(8)
C2 C1 C6 114.7(2)
C2 C1 Pd1 122.52(18)
C6 C1 Pd1 122.69(18)
C12 C7 C8 118.9(2)
C12 C7 P1 123.15(19)
C8 C7 P1 117.94(18)
C35 C30 C31 115.3(2)
C35 C30 Pd2 122.31(18)
C31 C30 Pd2 122.38(17)
C47 C42 C43 119.0(2)
C47 C42 P2 123.62(19)
C43 C42 P2 117.32(18)
C18 C13 C14 119.0(2)
C18 C13 P1 122.47(18)
C14 C13 P1 118.37(18)
C49 C50 C51 120.3(2)
C41 C36 C37 119.3(2)
C41 C36 P2 122.58(18)
C37 C36 P2 117.75(18)
F1 C2 C1 120.3(2)
F1 C2 C3 115.9(2)
C1 C2 C3 123.8(2)
C15 C14 C13 120.2(2)
C16 C15 C14 120.5(2)
C53 C48 C49 119.4(2)
C53 C48 P2 119.17(18)
C49 C48 P2 121.39(18)
C38 C37 C36 120.0(2)
C51 C52 C53 119.7(2)
F6 C31 C30 120.8(2)
F6 C31 C32 116.2(2)
C30 C31 C32 123.1(2)
F4 C5 C4 119.7(2)
F4 C5 C6 120.9(2)
C4 C5 C6 119.4(2)
C52 C53 C48 120.5(2)
C50 C49 C48 119.8(2)
F10 C35 C30 120.1(2)
F10 C35 C34 116.4(2)
C30 C35 C34 123.5(2)
C46 C47 C42 120.3(2)
C13 C18 C17 120.3(2)
F8 C33 C32 119.5(2)
F8 C33 C34 120.9(2)
C32 C33 C34 119.6(2)
C44 C43 C42 120.8(2)
C17 C16 C15 119.8(2)
F5 C6 C5 116.3(2)
F5 C6 C1 120.4(2)
C5 C6 C1 123.4(2)
C43 C44 C45 119.9(2)
C10 C9 C8 119.9(2)
C11 C12 C7 120.2(2)
C11 C10 C9 119.9(2)
F9 C34 C33 119.7(2)
F9 C34 C35 121.2(2)
C33 C34 C35 119.1(2)
C40 C39 C38 119.9(2)
C44 C45 C46 119.6(2)
C36 C41 C40 120.4(2)
F2 C3 C4 119.8(2)
F2 C3 C2 120.8(2)
C4 C3 C2 119.3(2)
F7 C32 C33 119.2(2)
F7 C32 C31 121.4(2)
C33 C32 C31 119.4(2)
C52 C51 C50 120.3(2)
C37 C38 C39 120.3(2)
C47 C46 C45 120.5(2)
C9 C8 C7 120.6(2)
C10 C11 C12 120.5(2)
F3 C4 C3 120.0(2)
F3 C4 C5 120.6(2)
C3 C4 C5 119.4(2)
C16 C17 C18 120.2(2)
C39 C40 C41 120.3(2)
C20 C19 C24 119.6(2)
C20 C19 P1 120.52(19)
C24 C19 P1 119.89(18)
C21 C20 C19 120.2(2)
C23 C24 C19 120.0(2)
C22 C23 C24 120.2(2)
C23 C22 C21 120.0(2)
C20 C21 C22 120.1(3)

loop_
_geom_bond_atom_site_label_1
_geom_bond_atom_site_label_2
_geom_bond_distance
F6 C31 1.358(3)
F7 C32 1.344(3)
F10 C35 1.356(3)
F5 C6 1.358(3)
F1 C2 1.359(3)
F2 C3 1.350(3)
F8 C33 1.344(3)
F3 C4 1.344(3)
F4 C5 1.345(3)
F9 C34 1.344(3)
C29 C28 1.436(4)
C29 C25 1.438(4)
C29 Pd1 2.278(2)
C27 C28 1.393(4)
C27 C26 1.458(4)
C27 Pd1 2.332(3)
C54 C58 1.416(4)
C54 C55 1.421(4)
C54 Pd2 2.273(3)
C28 Pd1 2.352(3)
C26 C25 1.393(4)
C26 Pd1 2.320(3)
C58 C57 1.390(4)
C58 Pd2 2.336(3)
C55 C56 1.380(5)
C55 Pd2 2.372(3)
C25 Pd1 2.375(2)
C57 C56 1.439(5)
C57 Pd2 2.300(3)
C56 Pd2 2.333(3)
Pd1 C1 2.026(2)
Pd1 P1 2.2306(6)
Pd2 C30 2.021(2)
Pd2 P2 2.2406(6)
P1 C13 1.823(2)
P1 C19 1.824(2)
P1 C7 1.824(2)
P2 C48 1.817(2)
P2 C42 1.820(2)
P2 C36 1.827(2)
C1 C2 1.379(3)
C1 C6 1.386(3)
C7 C12 1.395(3)
C7 C8 1.401(3)
C30 C35 1.382(3)
C30 C31 1.383(3)
C42 C47 1.394(3)
C42 C43 1.401(3)
C13 C18 1.392(3)
C13 C14 1.400(3)
C50 C49 1.386(3)
C50 C51 1.392(4)
C36 C41 1.390(3)
C36 C37 1.404(3)
C2 C3 1.387(3)
C14 C15 1.386(3)
C15 C16 1.386(4)
C48 C53 1.396(3)
C48 C49 1.400(3)
C37 C38 1.386(3)
C52 C51 1.383(4)
C52 C53 1.391(3)
C31 C32 1.387(3)
C5 C4 1.382(4)
C5 C6 1.384(3)
C35 C34 1.383(3)
C47 C46 1.390(3)
C18 C17 1.394(4)
C33 C32 1.378(3)
C33 C34 1.380(3)
C43 C44 1.388(3)
C16 C17 1.383(4)
C44 C45 1.394(4)
C9 C10 1.389(4)
C9 C8 1.390(4)
C12 C11 1.389(4)
C10 C11 1.386(4)
C39 C40 1.380(4)
C39 C38 1.395(3)
C45 C46 1.394(4)
C41 C40 1.392(3)
C3 C4 1.369(4)
C19 C20 1.393(3)
C19 C24 1.395(3)
C20 C21 1.387(4)
C24 C23 1.391(3)
C23 C22 1.385(4)
C22 C21 1.391(4)
